data_4503137
loop_
_publ_author_name
'Guiry, Kevin P.'
'Coles, Simon J.'
'Moynihan, Humphrey A.'
'Lawrence, Simon E.'

_publ_section_title
;
 Effect of 1-Deoxy-d-lactose upon the Crystallization ofd-Lactose
;
_journal_issue 11
_journal_name_full 'Crystal Growth &amp; Design'
_journal_page_first 3927
_journal_paper_doi 10.1021/cg070598n
_journal_volume 8
_journal_year 2008
_chemical_absolute_configuration syn
_chemical_formula_moiety 'C12 H22 O10'
_chemical_formula_sum 'C12 H22 O10'
_chemical_formula_weight 326.30
_chemical_melting_point 208.0(10)
_chemical_name_common 1-deoxylactose
_chemical_name_systematic
; 
 ? 
;
_space_group_IT_number 4
_symmetry_cell_setting monoclinic
_symmetry_space_group_name_Hall 'P 2yb'
_symmetry_space_group_name_H-M 'P 1 21 1'
_atom_sites_solution_hydrogens geom
_atom_sites_solution_primary direct
_atom_sites_solution_secondary difmap
_audit_creation_method SHELXL-97
_cell_angle_alpha 90.00
_cell_angle_beta 103.1590(10)
_cell_angle_gamma 90.00
_cell_formula_units_Z 2
_cell_length_a 4.69300(10)
_cell_length_b 19.9373(4)
_cell_length_c 7.5503(2)
_cell_measurement_reflns_used 1617
_cell_measurement_temperature 120(2)
_cell_measurement_theta_max 27.48
_cell_measurement_theta_min 1.00
_cell_volume 687.90(3)
_computing_cell_refinement 'DENZO (Otwinowski & Minor, 1997) & COLLECT (Hooft, R.W.W., 1998)'
_computing_data_collection 'COLLECT (Hooft, R.W.W., 1998)'
_computing_data_reduction 'DENZO (Otwinowski & Minor, 1997) & COLLECT (Hooft, R.W.W., 1998)'
_computing_molecular_graphics 'PLATON (Spek, 2002)'
_computing_publication_material 'SHELXL--97; PLATON'
_computing_structure_refinement 'SHELXL-97 (Sheldrick, 1997)'
_computing_structure_solution 'SHELXS (Sheldrick, 1990)'
_diffrn_ambient_temperature 120(2)
_diffrn_detector_area_resol_mean 9.091
_diffrn_measured_fraction_theta_full 0.998
_diffrn_measured_fraction_theta_max 0.998
_diffrn_measurement_device_type 'Bruker-Nonius 95mm CCD camera on \k-goniostat'
_diffrn_measurement_method '\f & \w  scans'
_diffrn_radiation_monochromator graphite
_diffrn_radiation_source 'Bruker-Nonius FR591 rotating anode'
_diffrn_radiation_type MoK\a
_diffrn_radiation_wavelength 0.71073
_diffrn_reflns_av_R_equivalents 0.0401
_diffrn_reflns_av_sigmaI/netI 0.0203
_diffrn_reflns_limit_h_max 6
_diffrn_reflns_limit_h_min 0
_diffrn_reflns_limit_k_max 25
_diffrn_reflns_limit_k_min 0
_diffrn_reflns_limit_l_max 9
_diffrn_reflns_limit_l_min -9
_diffrn_reflns_number 1614
_diffrn_reflns_theta_full 27.47
_diffrn_reflns_theta_max 27.47
_diffrn_reflns_theta_min 2.77
_exptl_absorpt_coefficient_mu 0.139
_exptl_absorpt_correction_T_max 0.9863
_exptl_absorpt_correction_T_min 0.9531
_exptl_absorpt_correction_type multi-scan
_exptl_absorpt_process_details 'SADABS V2.10(Sheldrick, G.M., 2003)'
_exptl_crystal_colour colourless
_exptl_crystal_density_diffrn 1.575
_exptl_crystal_density_method 'not measured'
_exptl_crystal_description slab
_exptl_crystal_F_000 348
_exptl_crystal_size_max 0.35
_exptl_crystal_size_mid 0.30
_exptl_crystal_size_min 0.10
_refine_diff_density_max 0.212
_refine_diff_density_min -0.174
_refine_diff_density_rms 0.042
_refine_ls_abs_structure_details 'Flack H D (1983), Acta Cryst. A39, 876-881'
_refine_ls_abs_structure_Flack -0.3(9)
_refine_ls_extinction_coef 0.026(5)
_refine_ls_extinction_expression Fc^*^=kFc[1+0.001xFc^2^\l^3^/sin(2\q)]^-1/4^
_refine_ls_extinction_method SHELXL
_refine_ls_goodness_of_fit_ref 1.066
_refine_ls_hydrogen_treatment constr
_refine_ls_matrix_type full
_refine_ls_number_parameters 207
_refine_ls_number_reflns 1614
_refine_ls_number_restraints 1
_refine_ls_restrained_S_all 1.066
_refine_ls_R_factor_all 0.0300
_refine_ls_R_factor_gt 0.0269
_refine_ls_shift/su_max 0.000
_refine_ls_shift/su_mean 0.000
_refine_ls_structure_factor_coef Fsqd
_refine_ls_weighting_details 'calc w=1/[\s^2^(Fo^2^)+(0.0353P)^2^+0.2005P] where P=(Fo^2^+2Fc^2^)/3'
_refine_ls_weighting_scheme calc
_refine_ls_wR_factor_gt 0.0653
_refine_ls_wR_factor_ref 0.0676
_reflns_number_gt 1528
_reflns_number_total 1614
_reflns_threshold_expression >2sigma(I)
_cod_data_source_file cg070598n_si_001.cif
_cod_data_source_block 1-deoxy-D-lactose
_cod_depositor_comments
;
The following automatic conversions were performed:

'_chemical_melting_point' value '207-209' was changed to '208.0(10)'
- the average value was taken and precision was
estimated.

'_symmetry_cell_setting' value 'Monoclinic' changed to
'monoclinic' according to
/home/saulius/struct/CIF-dictionaries/cif_core.dic dictionary named
'cif_core.dic' version 2.4.1 from 2010-06-29.

Automatic conversion script
Id: cif_fix_values 1715 2011-07-08 13:25:40Z adriana 
;
_cod_original_sg_symbol_H-M 'P 21'
_cod_database_code 4503137

loop_
_symmetry_equiv_pos_as_xyz
'x, y, z'
'-x, y+1/2, -z'

loop_
_atom_site_label
_atom_site_type_symbol
_atom_site_fract_x
_atom_site_fract_y
_atom_site_fract_z
_atom_site_U_iso_or_equiv
_atom_site_adp_type
_atom_site_occupancy
_atom_site_symmetry_multiplicity
_atom_site_calc_flag
_atom_site_refinement_flags
O1 O 0.7577(3) 0.84534(7) 0.54983(19) 0.0172(3) Uani 1 1 d .
C1 C 0.5751(5) 0.82856(10) 0.3783(3) 0.0182(4) Uani 1 1 d .
H1A H 0.5786 0.8653 0.2907 0.022 Uiso 1 1 calc R
H1B H 0.3710 0.8229 0.3908 0.022 Uiso 1 1 calc R
C2 C 0.6804(4) 0.76409(10) 0.3075(3) 0.0153(4) Uani 1 1 d .
H2 H 0.8829 0.7717 0.2902 0.018 Uiso 1 1 calc R
O2 O 0.4941(3) 0.74964(8) 0.13415(19) 0.0202(3) Uani 1 1 d .
H2A H 0.4119 0.7124 0.1384 0.030 Uiso 1 1 calc R
C3 C 0.6918(5) 0.70733(10) 0.4431(3) 0.0146(4) Uani 1 1 d .
H3 H 0.4875 0.6932 0.4434 0.017 Uiso 1 1 calc R
O3 O 0.8392(3) 0.65278(7) 0.37882(19) 0.0192(3) Uani 1 1 d .
H3A H 0.7928 0.6166 0.4219 0.029 Uiso 1 1 calc R
C4 C 0.8464(4) 0.72908(10) 0.6359(3) 0.0136(4) Uani 1 1 d .
H4 H 1.0618 0.7324 0.6449 0.016 Uiso 1 1 calc R
O4 O 0.7911(3) 0.68318(7) 0.77171(19) 0.0142(3) Uani 1 1 d .
C5 C 0.7299(4) 0.79675(10) 0.6837(3) 0.0138(4) Uani 1 1 d .
H5 H 0.5169 0.7913 0.6801 0.017 Uiso 1 1 calc R
C6 C 0.8765(5) 0.82454(10) 0.8686(3) 0.0160(4) Uani 1 1 d .
H6A H 0.7725 0.8657 0.8912 0.019 Uiso 1 1 calc R
H6B H 0.8587 0.7913 0.9630 0.019 Uiso 1 1 calc R
O6 O 1.1793(3) 0.84003(8) 0.8859(2) 0.0182(3) Uani 1 1 d .
H6 H 1.2824 0.8134 0.9598 0.027 Uiso 1 1 calc R
C1' C 0.9496(4) 0.62348(10) 0.7931(3) 0.0135(4) Uani 1 1 d .
H1' H 1.1467 0.6306 0.7666 0.016 Uiso 1 1 calc R
O1' O 0.7852(3) 0.57534(7) 0.66989(18) 0.0139(3) Uani 1 1 d .
C2' C 0.9801(5) 0.59649(10) 0.9856(3) 0.0132(4) Uani 1 1 d .
H2' H 0.7816 0.5897 1.0102 0.016 Uiso 1 1 calc R
O2' O 1.1426(3) 0.64205(7) 1.11511(19) 0.0177(3) Uani 1 1 d .
H2'1 H 1.0558 0.6478 1.1997 0.027 Uiso 1 1 calc R
C3' C 1.1421(4) 0.52925(10) 1.0005(3) 0.0135(4) Uani 1 1 d .
H3' H 1.3450 0.5375 0.9846 0.016 Uiso 1 1 calc R
O3' O 1.1614(3) 0.49996(8) 1.17526(19) 0.0167(3) Uani 1 1 d .
H3'1 H 1.3360 0.5009 1.2346 0.025 Uiso 1 1 calc R
C4' C 0.9921(4) 0.47970(10) 0.8549(3) 0.0133(4) Uani 1 1 d .
H4' H 1.1214 0.4397 0.8565 0.016 Uiso 1 1 calc R
O4' O 0.7186(3) 0.45836(7) 0.88653(19) 0.0160(3) Uani 1 1 d .
H4'1 H 0.7471 0.4287 0.9678 0.024 Uiso 1 1 calc R
C5' C 0.9451(4) 0.51385(9) 0.6698(3) 0.0131(4) Uani 1 1 d .
H5' H 1.1403 0.5244 0.6445 0.016 Uiso 1 1 calc R
C6' C 0.7722(4) 0.47224(10) 0.5152(3) 0.0152(4) Uani 1 1 d .
H6'1 H 0.8811 0.4306 0.5029 0.018 Uiso 1 1 calc R
H6'2 H 0.5823 0.4595 0.5416 0.018 Uiso 1 1 calc R
O6' O 0.7223(3) 0.50943(7) 0.34798(19) 0.0172(3) Uani 1 1 d .
H6' H 0.8597 0.5022 0.2960 0.026 Uiso 1 1 calc R

loop_
_atom_site_aniso_label
_atom_site_aniso_U_11
_atom_site_aniso_U_22
_atom_site_aniso_U_33
_atom_site_aniso_U_23
_atom_site_aniso_U_13
_atom_site_aniso_U_12
O1 0.0228(7) 0.0118(7) 0.0157(7) 0.0015(6) 0.0014(6) -0.0017(6)
C1 0.0223(10) 0.0138(10) 0.0161(9) 0.0012(8) -0.0004(8) 0.0008(8)
C2 0.0169(10) 0.0151(10) 0.0124(9) 0.0011(7) 0.0005(7) -0.0020(7)
O2 0.0255(8) 0.0175(7) 0.0143(7) 0.0027(6) -0.0023(6) -0.0066(6)
C3 0.0184(9) 0.0108(9) 0.0143(9) -0.0021(7) 0.0033(7) -0.0003(7)
O3 0.0323(8) 0.0096(7) 0.0178(7) -0.0010(6) 0.0099(6) 0.0014(6)
C4 0.0157(9) 0.0117(9) 0.0140(9) 0.0006(7) 0.0043(7) -0.0002(7)
O4 0.0197(7) 0.0096(6) 0.0141(6) 0.0023(5) 0.0058(5) 0.0020(5)
C5 0.0158(9) 0.0103(9) 0.0151(9) 0.0018(7) 0.0033(7) 0.0003(7)
C6 0.0186(10) 0.0139(10) 0.0161(9) -0.0022(7) 0.0050(8) 0.0000(7)
O6 0.0172(7) 0.0166(7) 0.0197(7) 0.0003(6) 0.0017(5) -0.0017(6)
C1' 0.0163(9) 0.0097(8) 0.0141(9) -0.0009(7) 0.0029(7) -0.0003(7)
O1' 0.0167(7) 0.0086(6) 0.0148(6) -0.0010(5) 0.0002(5) 0.0016(5)
C2' 0.0146(9) 0.0116(9) 0.0126(8) -0.0009(7) 0.0013(7) -0.0037(7)
O2' 0.0215(7) 0.0172(8) 0.0142(7) -0.0041(6) 0.0033(6) -0.0063(6)
C3' 0.0145(9) 0.0140(9) 0.0110(8) 0.0010(7) 0.0011(7) 0.0003(7)
O3' 0.0166(7) 0.0193(7) 0.0126(7) 0.0039(5) -0.0001(5) -0.0005(6)
C4' 0.0135(9) 0.0130(9) 0.0129(9) 0.0007(7) 0.0018(7) 0.0001(7)
O4' 0.0153(7) 0.0143(7) 0.0178(7) 0.0032(5) 0.0024(5) -0.0016(5)
C5' 0.0159(9) 0.0106(9) 0.0126(9) 0.0001(7) 0.0029(7) 0.0025(7)
C6' 0.0194(10) 0.0130(9) 0.0124(9) 0.0008(7) 0.0018(7) 0.0000(7)
O6' 0.0184(7) 0.0206(8) 0.0118(6) 0.0022(5) 0.0018(5) 0.0029(6)

loop_
_atom_type_symbol
_atom_type_description
_atom_type_scat_dispersion_real
_atom_type_scat_dispersion_imag
_atom_type_scat_source
C C 0.0033 0.0016 'International Tables Vol C Tables 4.2.6.8 and 6.1.1.4'
H H 0.0000 0.0000 'International Tables Vol C Tables 4.2.6.8 and 6.1.1.4'
O O 0.0106 0.0060 'International Tables Vol C Tables 4.2.6.8 and 6.1.1.4'

loop_
_geom_angle_atom_site_label_1
_geom_angle_atom_site_label_2
_geom_angle_atom_site_label_3
_geom_angle
C1 O1 C5 110.63(15)
O1 C1 C2 110.08(16)
O1 C1 H1A 109.6
C2 C1 H1A 109.6
O1 C1 H1B 109.6
C2 C1 H1B 109.6
H1A C1 H1B 108.2
O2 C2 C1 108.25(16)
O2 C2 C3 112.81(16)
C1 C2 C3 111.00(15)
O2 C2 H2 108.2
C1 C2 H2 108.2
C3 C2 H2 108.2
C2 O2 H2A 109.5
O3 C3 C2 106.46(15)
O3 C3 C4 112.09(16)
C2 C3 C4 111.43(16)
O3 C3 H3 108.9
C2 C3 H3 108.9
C4 C3 H3 108.9
C3 O3 H3A 109.5
O4 C4 C5 105.07(15)
O4 C4 C3 111.91(16)
C5 C4 C3 110.89(15)
O4 C4 H4 109.6
C5 C4 H4 109.6
C3 C4 H4 109.6
C1' O4 C4 116.55(15)
O1 C5 C6 108.01(16)
O1 C5 C4 109.65(15)
C6 C5 C4 115.40(16)
O1 C5 H5 107.8
C6 C5 H5 107.8
C4 C5 H5 107.8
O6 C6 C5 113.34(16)
O6 C6 H6A 108.9
C5 C6 H6A 108.9
O6 C6 H6B 108.9
C5 C6 H6B 108.9
H6A C6 H6B 107.7
C6 O6 H6 109.5
O4 C1' O1' 107.61(15)
O4 C1' C2' 110.09(16)
O1' C1' C2' 107.56(15)
O4 C1' H1' 110.5
O1' C1' H1' 110.5
C2' C1' H1' 110.5
C1' O1' C5' 111.55(14)
O2' C2' C1' 110.42(15)
O2' C2' C3' 109.20(16)
C1' C2' C3' 108.41(16)
O2' C2' H2' 109.6
C1' C2' H2' 109.6
C3' C2' H2' 109.6
C2' O2' H2'1 109.5
O3' C3' C4' 108.85(16)
O3' C3' C2' 110.60(15)
C4' C3' C2' 111.94(15)
O3' C3' H3' 108.5
C4' C3' H3' 108.5
C2' C3' H3' 108.5
C3' O3' H3'1 109.5
O4' C4' C5' 109.86(15)
O4' C4' C3' 111.01(15)
C5' C4' C3' 108.53(16)
O4' C4' H4' 109.1
C5' C4' H4' 109.1
C3' C4' H4' 109.1
C4' O4' H4'1 109.5
O1' C5' C6' 106.27(15)
O1' C5' C4' 110.30(15)
C6' C5' C4' 113.80(16)
O1' C5' H5' 108.8
C6' C5' H5' 108.8
C4' C5' H5' 108.8
O6' C6' C5' 110.34(15)
O6' C6' H6'1 109.6
C5' C6' H6'1 109.6
O6' C6' H6'2 109.6
C5' C6' H6'2 109.6
H6'1 C6' H6'2 108.1
C6' O6' H6' 109.5

loop_
_geom_bond_atom_site_label_1
_geom_bond_atom_site_label_2
_geom_bond_distance
O1 C1 1.421(2)
O1 C5 1.427(2)
C1 C2 1.517(3)
C1 H1A 0.9900
C1 H1B 0.9900
C2 O2 1.428(2)
C2 C3 1.519(3)
C2 H2 1.0000
O2 H2A 0.8400
C3 O3 1.431(2)
C3 C4 1.533(3)
C3 H3 1.0000
O3 H3A 0.8400
C4 O4 1.441(2)
C4 C5 1.530(3)
C4 H4 1.0000
O4 C1' 1.393(2)
C5 C6 1.514(3)
C5 H5 1.0000
C6 O6 1.431(2)
C6 H6A 0.9900
C6 H6B 0.9900
O6 H6 0.8400
C1' O1' 1.434(2)
C1' C2' 1.526(3)
C1' H1' 1.0000
O1' C5' 1.437(2)
C2' O2' 1.422(2)
C2' C3' 1.532(3)
C2' H2' 1.0000
O2' H2'1 0.8400
C3' O3' 1.427(2)
C3' C4' 1.526(3)
C3' H3' 1.0000
O3' H3'1 0.8400
C4' O4' 1.423(2)
C4' C5' 1.525(3)
C4' H4' 1.0000
O4' H4'1 0.8400
C5' C6' 1.510(3)
C5' H5' 1.0000
C6' O6' 1.436(2)
C6' H6'1 0.9900
C6' H6'2 0.9900
O6' H6' 0.8400

loop_
_geom_hbond_atom_site_label_D
_geom_hbond_atom_site_label_H
_geom_hbond_atom_site_label_A
_geom_hbond_distance_DH
_geom_hbond_distance_HA
_geom_hbond_distance_DA
_geom_hbond_angle_DHA
_geom_hbond_site_symmetry_A
O2 H2A O2' 0.84 1.87 2.690(2) 164.9 1_454
O3 H3A O1' 0.84 2.05 2.744(2) 139.2 .
O3 H3A O6' 0.84 2.21 2.909(2) 140.2 .
O6 H6 O2 0.84 1.93 2.772(2) 175.9 1_656
O2' H2'1 O3 0.84 1.87 2.707(2) 174.0 1_556
O3' H3'1 O6' 0.84 1.83 2.665(2) 174.2 1_656
O4' H4'1 O6 0.84 2.07 2.894(2) 165.7 2_747
O6' H6' O3' 0.84 1.85 2.685(2) 171.5 1_554

loop_
_geom_torsion_atom_site_label_1
_geom_torsion_atom_site_label_2
_geom_torsion_atom_site_label_3
_geom_torsion_atom_site_label_4
_geom_torsion
C5 O1 C1 C2 -66.0(2)
O1 C1 C2 O2 -179.13(16)
O1 C1 C2 C3 56.6(2)
O2 C2 C3 O3 68.0(2)
C1 C2 C3 O3 -170.35(15)
O2 C2 C3 C4 -169.54(16)
C1 C2 C3 C4 -47.8(2)
O3 C3 C4 O4 -76.4(2)
C2 C3 C4 O4 164.41(16)
O3 C3 C4 C5 166.65(15)
C2 C3 C4 C5 47.4(2)
C5 C4 O4 C1' -161.67(15)
C3 C4 O4 C1' 77.9(2)
C1 O1 C5 C6 -168.16(15)
C1 O1 C5 C4 65.3(2)
O4 C4 C5 O1 -176.43(15)
C3 C4 C5 O1 -55.3(2)
O4 C4 C5 C6 61.4(2)
C3 C4 C5 C6 -177.54(16)
O1 C5 C6 O6 -58.7(2)
C4 C5 C6 O6 64.4(2)
C4 O4 C1' O1' -89.03(18)
C4 O4 C1' C2' 154.02(16)
O4 C1' O1' C5' 174.45(14)
C2' C1' O1' C5' -66.96(18)
O4 C1' C2' O2' -63.2(2)
O1' C1' C2' O2' 179.86(15)
O4 C1' C2' C3' 177.24(16)
O1' C1' C2' C3' 60.27(19)
O2' C2' C3' O3' 63.0(2)
C1' C2' C3' O3' -176.65(15)
O2' C2' C3' C4' -175.43(15)
C1' C2' C3' C4' -55.1(2)
O3' C3' C4' O4' 53.7(2)
C2' C3' C4' O4' -68.9(2)
O3' C3' C4' C5' 174.49(15)
C2' C3' C4' C5' 51.9(2)
C1' O1' C5' C6' -171.09(15)
C1' O1' C5' C4' 65.11(19)
O4' C4' C5' O1' 66.3(2)
C3' C4' C5' O1' -55.20(19)
O4' C4' C5' C6' -53.0(2)
C3' C4' C5' C6' -174.53(15)
O1' C5' C6' O6' 54.86(19)
C4' C5' C6' O6' 176.46(15)
